data_4519285
loop_
_publ_author_name
'Mills, L. Reginald'
'Gygi, David'
'Ludwig, Jacob R.'
'Simmons, Eric M.'
'Wisniewski, Steven R.'
'Kim, Junho'
'Chirik, Paul J.'

_publ_section_title
;
 Cobalt-Catalyzed C(sp2)--C(sp3) Suzuki--Miyaura Cross-Coupling Enabled by
 Well-Defined Precatalysts with L,X-Type Ligands
;
_journal_name_full 'ACS Catalysis'
_journal_page_first 1905
_journal_page_last 1918
_journal_paper_doi 10.1021/acscatal.1c05586
_journal_year 2022
_chemical_formula_sum 'C54 H76 Co N2 O2'
_chemical_formula_weight 844.09
_space_group_crystal_system triclinic
_space_group_IT_number 2
_space_group_name_Hall '-P 1'
_space_group_name_H-M_alt 'P -1'
_atom_sites_solution_hydrogens geom
_audit_creation_method SHELXL-2018/3
_audit_update_record
;
2021-04-10 # Formatted by publCIF

;
_cell_angle_alpha 73.694(2)
_cell_angle_beta 69.455(2)
_cell_angle_gamma 86.611(2)
_cell_formula_units_Z 2
_cell_length_a 14.2566(7)
_cell_length_b 14.6272(6)
_cell_length_c 15.6252(7)
_cell_measurement_reflns_used 9450
_cell_measurement_temperature 100(2)
_cell_measurement_theta_max 28.77
_cell_measurement_theta_min 2.32
_cell_volume 2925.6(2)
_computing_structure_refinement 'SHELXL-2018/3 (Sheldrick, 2018)'
_computing_structure_solution 'SHELXT 2014/5 (Sheldrick, 2014)'
_diffrn_ambient_temperature 100(2)
_diffrn_measured_fraction_theta_full 0.999
_diffrn_measured_fraction_theta_max 0.991
_diffrn_measurement_device_type 'Bruker APEX-II CCD'
_diffrn_measurement_method '\f and \w scans'
_diffrn_radiation_type MoK\a
_diffrn_radiation_wavelength 0.71073
_diffrn_reflns_av_R_equivalents 0.0653
_diffrn_reflns_av_unetI/netI 0.0497
_diffrn_reflns_Laue_measured_fraction_full 0.999
_diffrn_reflns_Laue_measured_fraction_max 0.991
_diffrn_reflns_limit_h_max 19
_diffrn_reflns_limit_h_min -19
_diffrn_reflns_limit_k_max 19
_diffrn_reflns_limit_k_min -19
_diffrn_reflns_limit_l_max 21
_diffrn_reflns_limit_l_min -21
_diffrn_reflns_number 81292
_diffrn_reflns_point_group_measured_fraction_full 0.999
_diffrn_reflns_point_group_measured_fraction_max 0.991
_diffrn_reflns_theta_full 25.242
_diffrn_reflns_theta_max 28.813
_diffrn_reflns_theta_min 2.319
_exptl_absorpt_coefficient_mu 0.327
_exptl_absorpt_correction_T_max 0.7458
_exptl_absorpt_correction_T_min 0.7133
_exptl_absorpt_correction_type multi-scan
_exptl_absorpt_process_details 'TWINABS BRUKER AXS'
_exptl_crystal_colour red
_exptl_crystal_density_diffrn 0.958
_exptl_crystal_description block
_exptl_crystal_F_000 914
_exptl_crystal_size_max 0.192
_exptl_crystal_size_mid 0.122
_exptl_crystal_size_min 0.110
_refine_diff_density_max 0.767
_refine_diff_density_min -0.713
_refine_diff_density_rms 0.074
_refine_ls_extinction_method none
_refine_ls_goodness_of_fit_ref 1.137
_refine_ls_hydrogen_treatment constr
_refine_ls_matrix_type full
_refine_ls_number_parameters 567
_refine_ls_number_reflns 15154
_refine_ls_number_restraints 0
_refine_ls_restrained_S_all 1.137
_refine_ls_R_factor_all 0.0862
_refine_ls_R_factor_gt 0.0697
_refine_ls_shift/su_max 0.001
_refine_ls_shift/su_mean 0.000
_refine_ls_structure_factor_coef Fsqd
_refine_ls_weighting_details 'w=1/[\s^2^(Fo^2^)+(0.0544P)^2^+4.8329P] where P=(Fo^2^+2Fc^2^)/3'
_refine_ls_weighting_scheme calc
_refine_ls_wR_factor_gt 0.1661
_refine_ls_wR_factor_ref 0.1732
_reflns_Friedel_coverage 0.000
_reflns_number_gt 12406
_reflns_number_total 15154
_reflns_threshold_expression 'I > 2\s(I)'
_cod_data_source_file cs1c05586_si_006.cif
_cod_data_source_block RM3
_cod_database_code 4519285
_publcif_datablock.id {ac76be28-2bd9-4ffa-bcef-1f96fc82195f}

_shelx_shelxl_version_number 2018/3
_shelx_space_group_comment
;
The symmetry employed for this shelxl refinement is uniquely defined
by the following loop, which should always be used as a source of
symmetry information in preference to the above space-group names.
They are only intended as comments.
;
_shelx_estimated_absorpt_t_min 0.940
_shelx_estimated_absorpt_t_max 0.965
_publcif_info_exptl_table_max_cols 4
_publcif_info_exptl_table_use_headnotes n
_publcif_funding_html
;
;

loop_
_space_group_symop_operation_xyz
'x, y, z'
'-x, -y, -z'

loop_
_atom_site_label
_atom_site_type_symbol
_atom_site_fract_x
_atom_site_fract_y
_atom_site_fract_z
_atom_site_U_iso_or_equiv
_atom_site_adp_type
_atom_site_occupancy
_atom_site_site_symmetry_order
_atom_site_calc_flag
_atom_site_refinement_flags_posn
_atom_site_refinement_flags_adp
_atom_site_refinement_flags_occupancy
_atom_site_disorder_assembly
_atom_site_disorder_group
C1 C 0.0692(2) 0.83955(19) 0.80037(17) 0.0212(5) Uani 1 1 d . . . . .
C2 C 0.0735(2) 0.9299(2) 0.8132(2) 0.0261(6) Uani 1 1 d . . . . .
C3 C -0.0080(2) 0.9539(2) 0.8848(2) 0.0313(7) Uani 1 1 d . . . . .
H3 H -0.007833 1.013754 0.894478 0.038 Uiso 1 1 calc R U . . .
C4 C -0.0874(2) 0.8908(2) 0.9403(2) 0.0331(7) Uani 1 1 d . . . . .
H4 H -0.140880 0.908718 0.986382 0.040 Uiso 1 1 calc R U . . .
C5 C -0.0893(2) 0.8004(2) 0.9289(2) 0.0304(6) Uani 1 1 d . . . . .
H5 H -0.143010 0.757800 0.968307 0.036 Uiso 1 1 calc R U . . .
C6 C -0.0107(2) 0.7727(2) 0.85824(18) 0.0246(6) Uani 1 1 d . . . . .
C7 C 0.1628(3) 0.9997(2) 0.7547(2) 0.0338(7) Uani 1 1 d . . . . .
H7 H 0.216544 0.965183 0.719331 0.041 Uiso 1 1 calc R U . . .
C8 C 0.2029(3) 1.0385(2) 0.8167(3) 0.0417(8) Uani 1 1 d . . . . .
H8A H 0.152246 1.073949 0.851317 0.063 Uiso 1 1 calc R U . . .
H8B H 0.261148 1.079559 0.777225 0.063 Uiso 1 1 calc R U . . .
H8C H 0.220634 0.986456 0.860761 0.063 Uiso 1 1 calc R U . . .
C9 C 0.1384(3) 1.0833(3) 0.6817(3) 0.0480(9) Uani 1 1 d . . . . .
H9A H 0.088939 1.120961 0.714426 0.072 Uiso 1 1 calc R U . . .
H9B H 0.112728 1.058928 0.642819 0.072 Uiso 1 1 calc R U . . .
H9C H 0.198150 1.122154 0.642164 0.072 Uiso 1 1 calc R U . . .
C10 C -0.0153(2) 0.6759(2) 0.8419(2) 0.0289(6) Uani 1 1 d . . . . .
H10 H 0.053826 0.655967 0.819300 0.035 Uiso 1 1 calc R U . . .
C11 C -0.0584(3) 0.6832(3) 0.7630(3) 0.0466(9) Uani 1 1 d . . . . .
H11A H -0.124426 0.707569 0.780550 0.070 Uiso 1 1 calc R U . . .
H11B H -0.061993 0.621147 0.754496 0.070 Uiso 1 1 calc R U . . .
H11C H -0.015843 0.725410 0.704581 0.070 Uiso 1 1 calc R U . . .
C12 C -0.0734(3) 0.5976(3) 0.9307(3) 0.0489(10) Uani 1 1 d . . . . .
H12A H -0.047346 0.594265 0.980370 0.073 Uiso 1 1 calc R U . . .
H12B H -0.066355 0.537530 0.916066 0.073 Uiso 1 1 calc R U . . .
H12C H -0.143025 0.611934 0.951428 0.073 Uiso 1 1 calc R U . . .
C13 C 0.1464(2) 0.85898(18) 0.63844(18) 0.0200(5) Uani 1 1 d . . . . .
H13 H 0.093310 0.898916 0.637388 0.024 Uiso 1 1 calc R U . . .
C14 C 0.2144(2) 0.85504(18) 0.54703(17) 0.0197(5) Uani 1 1 d . . . . .
C15 C 0.30379(19) 0.80358(18) 0.53261(17) 0.0196(5) Uani 1 1 d . . . . .
C16 C 0.3620(2) 0.80153(18) 0.43721(18) 0.0210(5) Uani 1 1 d . . . . .
C17 C 0.3278(2) 0.85105(18) 0.36455(17) 0.0218(5) Uani 1 1 d . . . . .
H17 H 0.365255 0.848901 0.303031 0.026 Uiso 1 1 calc R U . . .
C18 C 0.2405(2) 0.90432(18) 0.37714(18) 0.0215(5) Uani 1 1 d . . . . .
C19 C 0.1858(2) 0.90514(19) 0.46887(18) 0.0216(5) Uani 1 1 d . . . . .
H19 H 0.127968 0.939751 0.480039 0.026 Uiso 1 1 calc R U . . .
C20 C 0.4560(2) 0.7424(2) 0.4175(2) 0.0275(6) Uani 1 1 d . . . . .
C21 C 0.4261(2) 0.6376(2) 0.4731(2) 0.0380(8) Uani 1 1 d . . . . .
H21A H 0.397045 0.632254 0.539924 0.057 Uiso 1 1 calc R U . . .
H21B H 0.484525 0.600164 0.461529 0.057 Uiso 1 1 calc R U . . .
H21C H 0.378130 0.614775 0.452694 0.057 Uiso 1 1 calc R U . . .
C22 C 0.5353(2) 0.7780(2) 0.4478(2) 0.0348(7) Uani 1 1 d . . . . .
H22A H 0.555768 0.842844 0.411367 0.052 Uiso 1 1 calc R U . . .
H22B H 0.592328 0.738802 0.436804 0.052 Uiso 1 1 calc R U . . .
H22C H 0.507420 0.774644 0.514250 0.052 Uiso 1 1 calc R U . . .
C23 C 0.5036(2) 0.7468(2) 0.3115(2) 0.0371(7) Uani 1 1 d . . . . .
H23A H 0.454666 0.726294 0.290745 0.056 Uiso 1 1 calc R U . . .
H23B H 0.559214 0.705677 0.302676 0.056 Uiso 1 1 calc R U . . .
H23C H 0.526798 0.811047 0.275056 0.056 Uiso 1 1 calc R U . . .
C24 C 0.2047(2) 0.9507(2) 0.29368(19) 0.0261(6) Uani 1 1 d . . . . .
C25 C 0.1568(3) 0.8733(3) 0.2721(3) 0.0437(8) Uani 1 1 d . . . . .
H25A H 0.204349 0.825412 0.258668 0.066 Uiso 1 1 calc R U . . .
H25B H 0.137027 0.901056 0.217968 0.066 Uiso 1 1 calc R U . . .
H25C H 0.098944 0.844875 0.326191 0.066 Uiso 1 1 calc R U . . .
C26 C 0.1292(3) 1.0266(3) 0.3153(2) 0.0514(11) Uani 1 1 d . . . . .
H26A H 0.112067 1.056733 0.259980 0.077 Uiso 1 1 calc R U . . .
H26B H 0.158053 1.073441 0.332236 0.077 Uiso 1 1 calc R U . . .
H26C H 0.069899 0.997400 0.367146 0.077 Uiso 1 1 calc R U . . .
C27 C 0.2927(3) 0.9978(3) 0.2024(2) 0.0498(10) Uani 1 1 d . . . . .
H27A H 0.339238 0.950436 0.184773 0.075 Uiso 1 1 calc R U . . .
H27B H 0.326022 1.045997 0.213706 0.075 Uiso 1 1 calc R U . . .
H27C H 0.267599 1.026463 0.151854 0.075 Uiso 1 1 calc R U . . .
C28 C 0.3389(2) 0.79376(17) 0.86227(18) 0.0195(5) Uani 1 1 d . . . . .
C29 C 0.2828(2) 0.80307(18) 0.95308(19) 0.0221(5) Uani 1 1 d . . . . .
C30 C 0.3117(2) 0.8759(2) 0.9816(2) 0.0268(6) Uani 1 1 d . . . . .
H30 H 0.276689 0.882043 1.042181 0.032 Uiso 1 1 calc R U . . .
C31 C 0.3912(2) 0.9388(2) 0.9216(2) 0.0304(6) Uani 1 1 d . . . . .
H31 H 0.410518 0.985811 0.942379 0.036 Uiso 1 1 calc R U . . .
C32 C 0.4422(2) 0.9319(2) 0.8299(2) 0.0299(6) Uani 1 1 d . . . . .
H32 H 0.493616 0.976399 0.788970 0.036 Uiso 1 1 calc R U . . .
C33 C 0.4179(2) 0.85945(19) 0.7980(2) 0.0248(6) Uani 1 1 d . . . . .
C34 C 0.1904(2) 0.7379(2) 1.0205(2) 0.0251(6) Uani 1 1 d . . . . .
H34 H 0.172845 0.701648 0.983766 0.030 Uiso 1 1 calc R U . . .
C35 C 0.1001(2) 0.7968(2) 1.0575(2) 0.0300(6) Uani 1 1 d . . . . .
H35A H 0.041957 0.754947 1.094789 0.045 Uiso 1 1 calc R U . . .
H35B H 0.087863 0.841188 1.004599 0.045 Uiso 1 1 calc R U . . .
H35C H 0.114015 0.830988 1.096194 0.045 Uiso 1 1 calc R U . . .
C36 C 0.2102(2) 0.6666(2) 1.1034(2) 0.0370(7) Uani 1 1 d . . . . .
H36A H 0.260952 0.624762 1.079753 0.056 Uiso 1 1 calc R U . . .
H36B H 0.149591 0.629907 1.144941 0.056 Uiso 1 1 calc R U . . .
H36C H 0.232618 0.700096 1.137982 0.056 Uiso 1 1 calc R U . . .
C37 C 0.4753(2) 0.8524(2) 0.6983(2) 0.0306(6) Uani 1 1 d . . . . .
H37 H 0.458005 0.790257 0.694377 0.037 Uiso 1 1 calc R U . A 1
C40 C 0.33880(19) 0.63219(18) 0.87830(18) 0.0191(5) Uani 1 1 d . . . . .
H40 H 0.370993 0.633827 0.920351 0.023 Uiso 1 1 calc R U . . .
C41 C 0.32145(19) 0.53891(17) 0.87184(17) 0.0185(5) Uani 1 1 d . . . . .
C42 C 0.26495(18) 0.52056(17) 0.81855(17) 0.0167(5) Uani 1 1 d . . . . .
C43 C 0.25494(18) 0.42391(17) 0.81775(17) 0.0174(5) Uani 1 1 d . . . . .
C44 C 0.30167(18) 0.35398(17) 0.86779(17) 0.0186(5) Uani 1 1 d . . . . .
H44 H 0.295709 0.291613 0.866036 0.022 Uiso 1 1 calc R U . . .
C45 C 0.35716(19) 0.37102(18) 0.92070(18) 0.0203(5) Uani 1 1 d . . . . .
C46 C 0.3646(2) 0.46357(19) 0.92261(18) 0.0216(5) Uani 1 1 d . . . . .
H46 H 0.399272 0.477048 0.958499 0.026 Uiso 1 1 calc R U . . .
C47 C 0.19674(19) 0.40016(17) 0.75981(18) 0.0194(5) Uani 1 1 d . . . . .
C48 C 0.2497(2) 0.4500(2) 0.65343(19) 0.0256(6) Uani 1 1 d . . . . .
H48A H 0.215349 0.432399 0.617086 0.038 Uiso 1 1 calc R U . . .
H48B H 0.317801 0.430839 0.633592 0.038 Uiso 1 1 calc R U . . .
H48C H 0.249139 0.517848 0.643244 0.038 Uiso 1 1 calc R U . . .
C49 C 0.0885(2) 0.4325(2) 0.7921(2) 0.0260(6) Uani 1 1 d . . . . .
H49A H 0.055594 0.401735 0.858536 0.039 Uiso 1 1 calc R U . . .
H49B H 0.053140 0.415488 0.756175 0.039 Uiso 1 1 calc R U . . .
H49C H 0.089120 0.500337 0.781639 0.039 Uiso 1 1 calc R U . . .
C50 C 0.1904(2) 0.29218(19) 0.7721(2) 0.0262(6) Uani 1 1 d . . . . .
H50A H 0.159886 0.259349 0.838418 0.039 Uiso 1 1 calc R U . . .
H50B H 0.256661 0.270033 0.747991 0.039 Uiso 1 1 calc R U . . .
H50C H 0.150765 0.279878 0.737696 0.039 Uiso 1 1 calc R U . . .
C51 C 0.4092(2) 0.2918(2) 0.9735(2) 0.0301(6) Uani 1 1 d . . . . .
C52 C 0.5224(3) 0.3167(3) 0.9345(4) 0.0592(12) Uani 1 1 d . . . . .
H52A H 0.555113 0.268563 0.968605 0.089 Uiso 1 1 calc R U . . .
H52B H 0.533668 0.377348 0.942392 0.089 Uiso 1 1 calc R U . . .
H52C H 0.549111 0.319590 0.868136 0.089 Uiso 1 1 calc R U . . .
C53 C 0.3686(4) 0.2856(3) 1.0810(3) 0.0706(15) Uani 1 1 d . . . . .
H53A H 0.298017 0.269383 1.106809 0.106 Uiso 1 1 calc R U . . .
H53B H 0.379970 0.346116 1.089274 0.106 Uiso 1 1 calc R U . . .
H53C H 0.402753 0.237569 1.113526 0.106 Uiso 1 1 calc R U . . .
C54 C 0.3953(2) 0.19415(19) 0.9624(2) 0.0314(6) Uani 1 1 d . . . . .
H54A H 0.325231 0.175864 0.987719 0.047 Uiso 1 1 calc R U . . .
H54B H 0.430180 0.148382 0.996298 0.047 Uiso 1 1 calc R U . . .
H54C H 0.421850 0.196451 0.896202 0.047 Uiso 1 1 calc R U . . .
Co1 Co 0.25425(3) 0.72184(2) 0.73497(2) 0.01498(9) Uani 1 1 d . . . . .
N1' N 0.31574(15) 0.71456(14) 0.83351(14) 0.0167(4) Uani 1 1 d . . . . .
N1 N 0.14791(16) 0.81460(14) 0.72333(14) 0.0174(4) Uani 1 1 d . . . . .
O1 O 0.33361(14) 0.75910(13) 0.60296(12) 0.0231(4) Uani 1 1 d . . . . .
O1' O 0.22320(13) 0.58854(12) 0.77190(13) 0.0198(4) Uani 1 1 d . . . . .
C38 C 0.4441(13) 0.9311(7) 0.6242(7) 0.072(4) Uani 0.636(19) 1 d . . P B 1
H38A H 0.374133 0.921891 0.635679 0.109 Uiso 0.636(19) 1 calc R U P B 1
H38B H 0.482820 0.927264 0.561266 0.109 Uiso 0.636(19) 1 calc R U P B 1
H38C H 0.455979 0.992612 0.629982 0.109 Uiso 0.636(19) 1 calc R U P B 1
C39 C 0.5866(8) 0.8613(11) 0.6698(9) 0.069(4) Uani 0.636(19) 1 d . . P B 1
H39A H 0.605491 0.922844 0.670721 0.103 Uiso 0.636(19) 1 calc R U P B 1
H39B H 0.617539 0.854194 0.606804 0.103 Uiso 0.636(19) 1 calc R U P B 1
H39C H 0.608391 0.812554 0.713581 0.103 Uiso 0.636(19) 1 calc R U P B 1
C39A C 0.5781(16) 0.8072(17) 0.6954(12) 0.062(6) Uani 0.364(19) 1 d . . P B 2
H39D H 0.611686 0.841091 0.721662 0.093 Uiso 0.364(19) 1 calc R U P B 2
H39E H 0.619012 0.811223 0.630771 0.093 Uiso 0.364(19) 1 calc R U P B 2
H39F H 0.566853 0.741551 0.732165 0.093 Uiso 0.364(19) 1 calc R U P B 2
C38A C 0.488(2) 0.9497(13) 0.6270(14) 0.072(4) Uani 0.364(19) 1 d . . P B 2
H38D H 0.423621 0.977715 0.636041 0.109 Uiso 0.364(19) 1 calc R U P B 2
H38E H 0.515568 0.943087 0.563620 0.109 Uiso 0.364(19) 1 calc R U P B 2
H38F H 0.532025 0.990031 0.636241 0.109 Uiso 0.364(19) 1 calc R U P B 2

loop_
_atom_site_aniso_label
_atom_site_aniso_U_11
_atom_site_aniso_U_22
_atom_site_aniso_U_33
_atom_site_aniso_U_23
_atom_site_aniso_U_13
_atom_site_aniso_U_12
C1 0.0272(13) 0.0249(12) 0.0158(11) -0.0085(10) -0.0124(10) 0.0140(10)
C2 0.0358(15) 0.0262(13) 0.0242(13) -0.0124(11) -0.0176(12) 0.0141(12)
C3 0.0455(18) 0.0330(15) 0.0302(15) -0.0217(12) -0.0243(14) 0.0239(13)
C4 0.0398(17) 0.0431(17) 0.0210(13) -0.0166(12) -0.0136(12) 0.0238(14)
C5 0.0311(15) 0.0363(16) 0.0191(13) -0.0061(11) -0.0064(11) 0.0143(12)
C6 0.0279(14) 0.0284(13) 0.0165(12) -0.0060(10) -0.0087(10) 0.0131(11)
C7 0.0478(19) 0.0260(14) 0.0375(17) -0.0196(13) -0.0196(14) 0.0109(13)
C8 0.064(2) 0.0250(15) 0.050(2) -0.0112(14) -0.0379(19) 0.0109(15)
C9 0.073(3) 0.0416(19) 0.0371(18) -0.0063(15) -0.0309(19) -0.0065(18)
C10 0.0270(14) 0.0271(14) 0.0242(13) -0.0049(11) -0.0013(11) 0.0061(11)
C11 0.054(2) 0.0405(19) 0.047(2) -0.0137(16) -0.0181(18) 0.0004(16)
C12 0.053(2) 0.0362(18) 0.0351(18) -0.0033(14) 0.0050(16) 0.0073(16)
C13 0.0248(13) 0.0191(12) 0.0196(12) -0.0075(9) -0.0116(10) 0.0096(10)
C14 0.0247(13) 0.0196(12) 0.0156(11) -0.0044(9) -0.0091(10) 0.0048(10)
C15 0.0236(13) 0.0174(11) 0.0167(11) -0.0027(9) -0.0080(10) 0.0044(9)
C16 0.0222(12) 0.0191(12) 0.0175(12) -0.0039(9) -0.0031(10) 0.0030(10)
C17 0.0282(14) 0.0213(12) 0.0127(11) -0.0042(9) -0.0036(10) 0.0003(10)
C18 0.0300(14) 0.0184(12) 0.0175(12) -0.0038(9) -0.0109(10) 0.0013(10)
C19 0.0250(13) 0.0232(12) 0.0184(12) -0.0062(10) -0.0103(10) 0.0073(10)
C20 0.0249(14) 0.0244(13) 0.0221(13) -0.0011(10) 0.0000(11) 0.0070(11)
C21 0.0342(16) 0.0261(15) 0.0354(17) -0.0026(12) 0.0036(13) 0.0115(12)
C22 0.0249(15) 0.0408(17) 0.0293(15) -0.0030(13) -0.0044(12) 0.0075(13)
C23 0.0336(16) 0.0409(17) 0.0259(15) -0.0077(13) -0.0001(13) 0.0120(14)
C24 0.0329(15) 0.0295(14) 0.0181(12) -0.0043(10) -0.0135(11) 0.0032(11)
C25 0.053(2) 0.045(2) 0.0430(19) -0.0120(16) -0.0290(17) 0.0005(16)
C26 0.084(3) 0.052(2) 0.0329(17) -0.0185(16) -0.0382(19) 0.041(2)
C27 0.048(2) 0.065(2) 0.0256(16) 0.0132(16) -0.0177(15) -0.0057(18)
C28 0.0247(13) 0.0142(11) 0.0233(12) -0.0035(9) -0.0147(10) 0.0030(9)
C29 0.0267(13) 0.0174(11) 0.0253(13) -0.0049(10) -0.0141(11) 0.0043(10)
C30 0.0344(15) 0.0239(13) 0.0287(14) -0.0102(11) -0.0172(12) 0.0062(11)
C31 0.0395(17) 0.0199(13) 0.0417(17) -0.0113(12) -0.0243(14) 0.0028(12)
C32 0.0353(16) 0.0196(13) 0.0353(16) -0.0021(11) -0.0163(13) -0.0053(11)
C33 0.0310(14) 0.0194(12) 0.0255(13) -0.0011(10) -0.0157(11) 0.0009(11)
C34 0.0293(14) 0.0246(13) 0.0252(13) -0.0110(11) -0.0117(11) 0.0068(11)
C35 0.0262(14) 0.0334(15) 0.0327(15) -0.0127(12) -0.0116(12) 0.0081(12)
C36 0.0291(16) 0.0316(16) 0.0387(17) 0.0009(13) -0.0068(13) 0.0052(12)
C37 0.0353(16) 0.0275(14) 0.0255(14) -0.0003(11) -0.0099(12) -0.0111(12)
C40 0.0208(12) 0.0203(12) 0.0184(11) -0.0037(9) -0.0113(10) 0.0035(9)
C41 0.0186(12) 0.0174(11) 0.0182(11) -0.0030(9) -0.0065(9) 0.0024(9)
C42 0.0172(11) 0.0150(11) 0.0154(11) -0.0019(9) -0.0045(9) 0.0025(9)
C43 0.0173(11) 0.0160(11) 0.0154(11) -0.0029(9) -0.0029(9) 0.0022(9)
C44 0.0186(12) 0.0145(11) 0.0176(11) -0.0030(9) -0.0014(9) 0.0014(9)
C45 0.0198(12) 0.0183(11) 0.0176(11) -0.0010(9) -0.0040(9) 0.0047(9)
C46 0.0216(12) 0.0228(12) 0.0207(12) -0.0053(10) -0.0091(10) 0.0055(10)
C47 0.0193(12) 0.0158(11) 0.0218(12) -0.0056(9) -0.0054(10) 0.0006(9)
C48 0.0308(14) 0.0250(13) 0.0216(13) -0.0075(10) -0.0088(11) -0.0007(11)
C49 0.0234(13) 0.0230(13) 0.0337(15) -0.0114(11) -0.0102(11) 0.0021(10)
C50 0.0301(14) 0.0197(12) 0.0295(14) -0.0085(11) -0.0099(12) 0.0001(11)
C51 0.0378(16) 0.0198(13) 0.0342(15) -0.0047(11) -0.0183(13) 0.0125(11)
C52 0.047(2) 0.0300(17) 0.114(4) -0.015(2) -0.050(2) 0.0133(16)
C53 0.136(5) 0.048(2) 0.042(2) -0.0145(18) -0.053(3) 0.047(3)
C54 0.0386(17) 0.0189(13) 0.0318(15) 0.0000(11) -0.0130(13) 0.0075(12)
Co1 0.01851(17) 0.01338(15) 0.01356(15) -0.00269(11) -0.00753(12) 0.00383(11)
N1' 0.0189(10) 0.0143(9) 0.0153(9) -0.0014(7) -0.0060(8) -0.0006(8)
N1 0.0211(10) 0.0161(9) 0.0146(9) -0.0035(8) -0.0067(8) 0.0049(8)
O1 0.0232(9) 0.0275(10) 0.0151(8) -0.0025(7) -0.0061(7) 0.0080(8)
O1' 0.0227(9) 0.0156(8) 0.0234(9) -0.0035(7) -0.0128(7) 0.0036(7)
C38 0.153(12) 0.026(4) 0.028(2) 0.005(3) -0.027(5) -0.011(5)
C39 0.043(4) 0.106(9) 0.062(6) -0.050(7) 0.001(4) -0.018(6)
C39A 0.065(11) 0.090(13) 0.042(8) -0.033(9) -0.028(8) 0.043(10)
C38A 0.153(12) 0.026(4) 0.028(2) 0.005(3) -0.027(5) -0.011(5)

loop_
_atom_type_symbol
_atom_type_description
_atom_type_scat_dispersion_real
_atom_type_scat_dispersion_imag
_atom_type_scat_source
C C 0.0033 0.0016 'International Tables Vol C Tables 4.2.6.8 and 6.1.1.4'
H H 0.0000 0.0000 'International Tables Vol C Tables 4.2.6.8 and 6.1.1.4'
Co Co 0.3494 0.9721 'International Tables Vol C Tables 4.2.6.8 and 6.1.1.4'
N N 0.0061 0.0033 'International Tables Vol C Tables 4.2.6.8 and 6.1.1.4'
O O 0.0106 0.0060 'International Tables Vol C Tables 4.2.6.8 and 6.1.1.4'

loop_
_geom_angle_atom_site_label_1
_geom_angle_atom_site_label_2
_geom_angle_atom_site_label_3
_geom_angle
_geom_angle_site_symmetry_1
_geom_angle_site_symmetry_3
_geom_angle_publ_flag
C2 C1 C6 122.3(2) . . ?
C2 C1 N1 119.0(2) . . ?
C6 C1 N1 118.6(2) . . ?
C1 C2 C3 117.3(3) . . ?
C1 C2 C7 122.3(2) . . ?
C3 C2 C7 120.4(3) . . ?
C4 C3 C2 121.2(3) . . ?
C4 C3 H3 119.4 . . ?
C2 C3 H3 119.4 . . ?
C3 C4 C5 120.8(3) . . ?
C3 C4 H4 119.6 . . ?
C5 C4 H4 119.6 . . ?
C4 C5 C6 120.5(3) . . ?
C4 C5 H5 119.8 . . ?
C6 C5 H5 119.8 . . ?
C5 C6 C1 117.8(3) . . ?
C5 C6 C10 120.6(3) . . ?
C1 C6 C10 121.6(2) . . ?
C2 C7 C8 112.3(3) . . ?
C2 C7 C9 112.1(3) . . ?
C8 C7 C9 109.4(3) . . ?
C2 C7 H7 107.6 . . ?
C8 C7 H7 107.6 . . ?
C9 C7 H7 107.6 . . ?
C7 C8 H8A 109.5 . . ?
C7 C8 H8B 109.5 . . ?
H8A C8 H8B 109.5 . . ?
C7 C8 H8C 109.5 . . ?
H8A C8 H8C 109.5 . . ?
H8B C8 H8C 109.5 . . ?
C7 C9 H9A 109.5 . . ?
C7 C9 H9B 109.5 . . ?
H9A C9 H9B 109.5 . . ?
C7 C9 H9C 109.5 . . ?
H9A C9 H9C 109.5 . . ?
H9B C9 H9C 109.5 . . ?
C6 C10 C12 114.7(3) . . ?
C6 C10 C11 110.7(2) . . ?
C12 C10 C11 109.6(3) . . ?
C6 C10 H10 107.2 . . ?
C12 C10 H10 107.2 . . ?
C11 C10 H10 107.2 . . ?
C10 C11 H11A 109.5 . . ?
C10 C11 H11B 109.5 . . ?
H11A C11 H11B 109.5 . . ?
C10 C11 H11C 109.5 . . ?
H11A C11 H11C 109.5 . . ?
H11B C11 H11C 109.5 . . ?
C10 C12 H12A 109.5 . . ?
C10 C12 H12B 109.5 . . ?
H12A C12 H12B 109.5 . . ?
C10 C12 H12C 109.5 . . ?
H12A C12 H12C 109.5 . . ?
H12B C12 H12C 109.5 . . ?
N1 C13 C14 129.5(2) . . ?
N1 C13 H13 115.2 . . ?
C14 C13 H13 115.2 . . ?
C19 C14 C15 120.6(2) . . ?
C19 C14 C13 115.2(2) . . ?
C15 C14 C13 124.2(2) . . ?
O1 C15 C14 121.9(2) . . ?
O1 C15 C16 120.0(2) . . ?
C14 C15 C16 118.1(2) . . ?
C17 C16 C15 117.8(2) . . ?
C17 C16 C20 121.5(2) . . ?
C15 C16 C20 120.6(2) . . ?
C16 C17 C18 125.0(2) . . ?
C16 C17 H17 117.5 . . ?
C18 C17 H17 117.5 . . ?
C19 C18 C17 116.3(2) . . ?
C19 C18 C24 122.3(2) . . ?
C17 C18 C24 121.2(2) . . ?
C18 C19 C14 122.2(2) . . ?
C18 C19 H19 118.9 . . ?
C14 C19 H19 118.9 . . ?
C22 C20 C16 111.0(2) . . ?
C22 C20 C21 109.5(3) . . ?
C16 C20 C21 108.9(2) . . ?
C22 C20 C23 108.1(2) . . ?
C16 C20 C23 111.8(2) . . ?
C21 C20 C23 107.4(3) . . ?
C20 C21 H21A 109.5 . . ?
C20 C21 H21B 109.5 . . ?
H21A C21 H21B 109.5 . . ?
C20 C21 H21C 109.5 . . ?
H21A C21 H21C 109.5 . . ?
H21B C21 H21C 109.5 . . ?
C20 C22 H22A 109.5 . . ?
C20 C22 H22B 109.5 . . ?
H22A C22 H22B 109.5 . . ?
C20 C22 H22C 109.5 . . ?
H22A C22 H22C 109.5 . . ?
H22B C22 H22C 109.5 . . ?
C20 C23 H23A 109.5 . . ?
C20 C23 H23B 109.5 . . ?
H23A C23 H23B 109.5 . . ?
C20 C23 H23C 109.5 . . ?
H23A C23 H23C 109.5 . . ?
H23B C23 H23C 109.5 . . ?
C26 C24 C25 109.5(3) . . ?
C26 C24 C18 112.0(2) . . ?
C25 C24 C18 108.7(2) . . ?
C26 C24 C27 107.8(3) . . ?
C25 C24 C27 107.0(3) . . ?
C18 C24 C27 111.7(2) . . ?
C24 C25 H25A 109.5 . . ?
C24 C25 H25B 109.5 . . ?
H25A C25 H25B 109.5 . . ?
C24 C25 H25C 109.5 . . ?
H25A C25 H25C 109.5 . . ?
H25B C25 H25C 109.5 . . ?
C24 C26 H26A 109.5 . . ?
C24 C26 H26B 109.5 . . ?
H26A C26 H26B 109.5 . . ?
C24 C26 H26C 109.5 . . ?
H26A C26 H26C 109.5 . . ?
H26B C26 H26C 109.5 . . ?
C24 C27 H27A 109.5 . . ?
C24 C27 H27B 109.5 . . ?
H27A C27 H27B 109.5 . . ?
C24 C27 H27C 109.5 . . ?
H27A C27 H27C 109.5 . . ?
H27B C27 H27C 109.5 . . ?
C29 C28 C33 121.8(2) . . ?
C29 C28 N1' 119.4(2) . . ?
C33 C28 N1' 118.9(2) . . ?
C30 C29 C28 118.1(3) . . ?
C30 C29 C34 119.4(2) . . ?
C28 C29 C34 122.5(2) . . ?
C31 C30 C29 121.3(3) . . ?
C31 C30 H30 119.4 . . ?
C29 C30 H30 119.4 . . ?
C30 C31 C32 119.8(3) . . ?
C30 C31 H31 120.1 . . ?
C32 C31 H31 120.1 . . ?
C31 C32 C33 121.5(3) . . ?
C31 C32 H32 119.3 . . ?
C33 C32 H32 119.3 . . ?
C32 C33 C28 117.4(3) . . ?
C32 C33 C37 120.6(3) . . ?
C28 C33 C37 122.0(2) . . ?
C36 C34 C35 110.1(2) . . ?
C36 C34 C29 112.7(2) . . ?
C35 C34 C29 111.0(2) . . ?
C36 C34 H34 107.6 . . ?
C35 C34 H34 107.6 . . ?
C29 C34 H34 107.6 . . ?
C34 C35 H35A 109.5 . . ?
C34 C35 H35B 109.5 . . ?
H35A C35 H35B 109.5 . . ?
C34 C35 H35C 109.5 . . ?
H35A C35 H35C 109.5 . . ?
H35B C35 H35C 109.5 . . ?
C34 C36 H36A 109.5 . . ?
C34 C36 H36B 109.5 . . ?
H36A C36 H36B 109.5 . . ?
C34 C36 H36C 109.5 . . ?
H36A C36 H36C 109.5 . . ?
H36B C36 H36C 109.5 . . ?
C39 C37 C33 114.4(5) . . ?
C38A C37 C33 110.3(9) . . ?
C39 C37 C38 107.6(7) . . ?
C33 C37 C38 110.4(5) . . ?
C38A C37 C39A 112.4(12) . . ?
C33 C37 C39A 109.0(6) . . ?
C39 C37 H37 108.1 . . ?
C33 C37 H37 108.1 . . ?
C38 C37 H37 108.1 . . ?
N1' C40 C41 129.0(2) . . ?
N1' C40 H40 115.5 . . ?
C41 C40 H40 115.5 . . ?
C46 C41 C42 120.6(2) . . ?
C46 C41 C40 115.5(2) . . ?
C42 C41 C40 123.9(2) . . ?
O1' C42 C41 121.9(2) . . ?
O1' C42 C43 120.4(2) . . ?
C41 C42 C43 117.7(2) . . ?
C44 C43 C42 118.3(2) . . ?
C44 C43 C47 121.7(2) . . ?
C42 C43 C47 120.0(2) . . ?
C43 C44 C45 124.6(2) . . ?
C43 C44 H44 117.7 . . ?
C45 C44 H44 117.7 . . ?
C46 C45 C44 116.7(2) . . ?
C46 C45 C51 120.5(2) . . ?
C44 C45 C51 122.8(2) . . ?
C45 C46 C41 122.1(2) . . ?
C45 C46 H46 118.9 . . ?
C41 C46 H46 118.9 . . ?
C49 C47 C43 110.9(2) . . ?
C49 C47 C48 109.5(2) . . ?
C43 C47 C48 109.6(2) . . ?
C49 C47 C50 106.9(2) . . ?
C43 C47 C50 111.9(2) . . ?
C48 C47 C50 108.0(2) . . ?
C47 C48 H48A 109.5 . . ?
C47 C48 H48B 109.5 . . ?
H48A C48 H48B 109.5 . . ?
C47 C48 H48C 109.5 . . ?
H48A C48 H48C 109.5 . . ?
H48B C48 H48C 109.5 . . ?
C47 C49 H49A 109.5 . . ?
C47 C49 H49B 109.5 . . ?
H49A C49 H49B 109.5 . . ?
C47 C49 H49C 109.5 . . ?
H49A C49 H49C 109.5 . . ?
H49B C49 H49C 109.5 . . ?
C47 C50 H50A 109.5 . . ?
C47 C50 H50B 109.5 . . ?
H50A C50 H50B 109.5 . . ?
C47 C50 H50C 109.5 . . ?
H50A C50 H50C 109.5 . . ?
H50B C50 H50C 109.5 . . ?
C54 C51 C45 113.8(2) . . ?
C54 C51 C52 107.5(3) . . ?
C45 C51 C52 109.0(3) . . ?
C54 C51 C53 108.6(3) . . ?
C45 C51 C53 109.6(2) . . ?
C52 C51 C53 108.3(4) . . ?
C51 C52 H52A 109.5 . . ?
C51 C52 H52B 109.5 . . ?
H52A C52 H52B 109.5 . . ?
C51 C52 H52C 109.5 . . ?
H52A C52 H52C 109.5 . . ?
H52B C52 H52C 109.5 . . ?
C51 C53 H53A 109.5 . . ?
C51 C53 H53B 109.5 . . ?
H53A C53 H53B 109.5 . . ?
C51 C53 H53C 109.5 . . ?
H53A C53 H53C 109.5 . . ?
H53B C53 H53C 109.5 . . ?
C51 C54 H54A 109.5 . . ?
C51 C54 H54B 109.5 . . ?
H54A C54 H54B 109.5 . . ?
C51 C54 H54C 109.5 . . ?
H54A C54 H54C 109.5 . . ?
H54B C54 H54C 109.5 . . ?
O1' Co1 O1 108.17(8) . . ?
O1' Co1 N1 120.01(8) . . ?
O1 Co1 N1 95.24(8) . . ?
O1' Co1 N1' 94.70(8) . . ?
O1 Co1 N1' 120.72(8) . . ?
N1 Co1 N1' 119.37(9) . . ?
C40 N1' C28 114.0(2) . . ?
C40 N1' Co1 119.52(17) . . ?
C28 N1' Co1 126.48(15) . . ?
C13 N1 C1 114.4(2) . . ?
C13 N1 Co1 118.90(17) . . ?
C1 N1 Co1 126.71(16) . . ?
C15 O1 Co1 126.95(16) . . ?
C42 O1' Co1 127.19(16) . . ?
C37 C38 H38A 109.5 . . ?
C37 C38 H38B 109.5 . . ?
H38A C38 H38B 109.5 . . ?
C37 C38 H38C 109.5 . . ?
H38A C38 H38C 109.5 . . ?
H38B C38 H38C 109.5 . . ?
C37 C39 H39A 109.5 . . ?
C37 C39 H39B 109.5 . . ?
H39A C39 H39B 109.5 . . ?
C37 C39 H39C 109.5 . . ?
H39A C39 H39C 109.5 . . ?
H39B C39 H39C 109.5 . . ?
C37 C39A H39D 109.5 . . ?
C37 C39A H39E 109.5 . . ?
H39D C39A H39E 109.5 . . ?
C37 C39A H39F 109.5 . . ?
H39D C39A H39F 109.5 . . ?
H39E C39A H39F 109.5 . . ?
C37 C38A H38D 109.5 . . ?
C37 C38A H38E 109.5 . . ?
H38D C38A H38E 109.5 . . ?
C37 C38A H38F 109.5 . . ?
H38D C38A H38F 109.5 . . ?
H38E C38A H38F 109.5 . . ?

loop_
_geom_bond_atom_site_label_1
_geom_bond_atom_site_label_2
_geom_bond_distance
_geom_bond_site_symmetry_2
_geom_bond_publ_flag
C1 C2 1.399(4) . ?
C1 C6 1.408(4) . ?
C1 N1 1.446(3) . ?
C2 C3 1.409(4) . ?
C2 C7 1.521(5) . ?
C3 C4 1.368(5) . ?
C3 H3 0.9300 . ?
C4 C5 1.385(4) . ?
C4 H4 0.9300 . ?
C5 C6 1.402(4) . ?
C5 H5 0.9300 . ?
C6 C10 1.517(4) . ?
C7 C8 1.525(4) . ?
C7 C9 1.537(5) . ?
C7 H7 0.9800 . ?
C8 H8A 0.9600 . ?
C8 H8B 0.9600 . ?
C8 H8C 0.9600 . ?
C9 H9A 0.9600 . ?
C9 H9B 0.9600 . ?
C9 H9C 0.9600 . ?
C10 C12 1.529(4) . ?
C10 C11 1.537(5) . ?
C10 H10 0.9800 . ?
C11 H11A 0.9600 . ?
C11 H11B 0.9600 . ?
C11 H11C 0.9600 . ?
C12 H12A 0.9600 . ?
C12 H12B 0.9600 . ?
C12 H12C 0.9600 . ?
C13 N1 1.310(3) . ?
C13 C14 1.432(3) . ?
C13 H13 0.9300 . ?
C14 C19 1.417(3) . ?
C14 C15 1.422(3) . ?
C15 O1 1.306(3) . ?
C15 C16 1.437(3) . ?
C16 C17 1.392(4) . ?
C16 C20 1.536(4) . ?
C17 C18 1.412(4) . ?
C17 H17 0.9300 . ?
C18 C19 1.374(4) . ?
C18 C24 1.533(4) . ?
C19 H19 0.9300 . ?
C20 C22 1.535(5) . ?
C20 C21 1.535(4) . ?
C20 C23 1.538(4) . ?
C21 H21A 0.9600 . ?
C21 H21B 0.9600 . ?
C21 H21C 0.9600 . ?
C22 H22A 0.9600 . ?
C22 H22B 0.9600 . ?
C22 H22C 0.9600 . ?
C23 H23A 0.9600 . ?
C23 H23B 0.9600 . ?
C23 H23C 0.9600 . ?
C24 C26 1.522(4) . ?
C24 C25 1.525(4) . ?
C24 C27 1.542(4) . ?
C25 H25A 0.9600 . ?
C25 H25B 0.9600 . ?
C25 H25C 0.9600 . ?
C26 H26A 0.9600 . ?
C26 H26B 0.9600 . ?
C26 H26C 0.9600 . ?
C27 H27A 0.9600 . ?
C27 H27B 0.9600 . ?
C27 H27C 0.9600 . ?
C28 C29 1.404(4) . ?
C28 C33 1.412(4) . ?
C28 N1' 1.447(3) . ?
C29 C30 1.396(4) . ?
C29 C34 1.538(4) . ?
C30 C31 1.380(4) . ?
C30 H30 0.9300 . ?
C31 C32 1.390(4) . ?
C31 H31 0.9300 . ?
C32 C33 1.397(4) . ?
C32 H32 0.9300 . ?
C33 C37 1.515(4) . ?
C34 C36 1.520(4) . ?
C34 C35 1.536(4) . ?
C34 H34 0.9800 . ?
C35 H35A 0.9600 . ?
C35 H35B 0.9600 . ?
C35 H35C 0.9600 . ?
C36 H36A 0.9600 . ?
C36 H36B 0.9600 . ?
C36 H36C 0.9600 . ?
C37 C39 1.493(10) . ?
C37 C38A 1.516(18) . ?
C37 C38 1.554(11) . ?
C37 C39A 1.563(16) . ?
C37 H37 0.9800 . ?
C40 N1' 1.300(3) . ?
C40 C41 1.438(3) . ?
C40 H40 0.9300 . ?
C41 C46 1.412(3) . ?
C41 C42 1.427(4) . ?
C42 O1' 1.304(3) . ?
C42 C43 1.433(3) . ?
C43 C44 1.392(3) . ?
C43 C47 1.538(4) . ?
C44 C45 1.403(4) . ?
C44 H44 0.9300 . ?
C45 C46 1.374(4) . ?
C45 C51 1.538(4) . ?
C46 H46 0.9300 . ?
C47 C49 1.536(4) . ?
C47 C48 1.539(4) . ?
C47 C50 1.541(3) . ?
C48 H48A 0.9600 . ?
C48 H48B 0.9600 . ?
C48 H48C 0.9600 . ?
C49 H49A 0.9600 . ?
C49 H49B 0.9600 . ?
C49 H49C 0.9600 . ?
C50 H50A 0.9600 . ?
C50 H50B 0.9600 . ?
C50 H50C 0.9600 . ?
C51 C54 1.518(4) . ?
C51 C52 1.538(5) . ?
C51 C53 1.551(5) . ?
C52 H52A 0.9600 . ?
C52 H52B 0.9600 . ?
C52 H52C 0.9600 . ?
C53 H53A 0.9600 . ?
C53 H53B 0.9600 . ?
C53 H53C 0.9600 . ?
C54 H54A 0.9600 . ?
C54 H54B 0.9600 . ?
C54 H54C 0.9600 . ?
Co1 O1' 1.9031(17) . ?
Co1 O1 1.9066(18) . ?
Co1 N1 1.996(2) . ?
Co1 N1' 1.999(2) . ?
C38 H38A 0.9600 . ?
C38 H38B 0.9600 . ?
C38 H38C 0.9600 . ?
C39 H39A 0.9600 . ?
C39 H39B 0.9600 . ?
C39 H39C 0.9600 . ?
C39A H39D 0.9600 . ?
C39A H39E 0.9600 . ?
C39A H39F 0.9600 . ?
C38A H38D 0.9600 . ?
C38A H38E 0.9600 . ?
C38A H38F 0.9600 . ?

loop_
_publcif_info_tables.block_id
_publcif_info_tables.reference_item
{ac76be28-2bd9-4ffa-bcef-1f96fc82195f} '_publcif_info_datablock.publ_exptl'

loop_
_publcif_info_cif.paper_type
EE

loop_
_publcif_info_datablock.id
_publcif_info_datablock.publ_exptl
_publcif_info_datablock.publ_geom
_publcif_info_datablock.structure
{ac76be28-2bd9-4ffa-bcef-1f96fc82195f} y y y

loop_
_publcif_info_exptl_table_extra_item
sin_theta_over_lambda_max

loop_
_publcif_info_exptl_table_header_item
?
